data_7109724
loop_
_publ_author_name
'Manas K. Ghorai'
'Ranadeep Talukdar'
'Deo Prakash Tiwari'

_publ_section_title
;
 An efficient synthetic route to carbocyclic enaminonitriles via Lewis
 acid catalysed domino-ring-opening-cyclisation (DROC) of donor-acceptor
 cyclopropanes with malononitrile
;
_journal_name_full Chem.Commun.
_journal_page_first 8205
_journal_paper_doi 10.1039/c3cc44533j
_journal_volume 49
_journal_year 2013
_chemical_formula_moiety 'C16 H15 F N2 O4'
_chemical_formula_sum 'C16 H15 F N2 O4'
_chemical_formula_weight 318.30
_chemical_name_systematic
; 
 ? 
;
_space_group_IT_number 2
_symmetry_cell_setting triclinic
_symmetry_space_group_name_Hall '-P 1'
_symmetry_space_group_name_H-M 'P -1'
_atom_sites_solution_hydrogens geom
_atom_sites_solution_primary direct
_atom_sites_solution_secondary difmap
_audit_creation_method SHELXL-97
_cell_angle_alpha 96.045(5)
_cell_angle_beta 103.961(5)
_cell_angle_gamma 99.238(5)
_cell_formula_units_Z 2
_cell_length_a 8.060(5)
_cell_length_b 10.050(5)
_cell_length_c 10.085(5)
_cell_measurement_reflns_used 1607
_cell_measurement_temperature 100(2)
_cell_measurement_theta_max 25.56
_cell_measurement_theta_min 2.65
_cell_volume 773.6(7)
_computing_cell_refinement 'Bruker SAINT'
_computing_data_collection 'Bruker APEX2'
_computing_data_reduction 'Bruker SAINT'
_computing_molecular_graphics 'Bruker SHELXTL'
_computing_publication_material 'Bruker SHELXTL'
_computing_structure_refinement 'SHELXL-97 (Sheldrick, 2008)'
_computing_structure_solution 'SHELXS-97 (Sheldrick, 2008)'
_diffrn_ambient_temperature 100(2)
_diffrn_measured_fraction_theta_full 0.995
_diffrn_measured_fraction_theta_max 0.995
_diffrn_radiation_monochromator graphite
_diffrn_radiation_source 'fine-focus sealed tube'
_diffrn_radiation_type MoK\a
_diffrn_radiation_wavelength 0.71069
_diffrn_reflns_av_R_equivalents 0.0380
_diffrn_reflns_av_sigmaI/netI 0.0734
_diffrn_reflns_limit_h_max 9
_diffrn_reflns_limit_h_min -9
_diffrn_reflns_limit_k_max 10
_diffrn_reflns_limit_k_min -12
_diffrn_reflns_limit_l_max 11
_diffrn_reflns_limit_l_min -12
_diffrn_reflns_number 5962
_diffrn_reflns_theta_full 26.16
_diffrn_reflns_theta_max 26.16
_diffrn_reflns_theta_min 2.08
_exptl_absorpt_coefficient_mu 0.107
_exptl_absorpt_correction_T_max 0.7453
_exptl_absorpt_correction_T_min 0.6952
_exptl_absorpt_correction_type empirical
_exptl_absorpt_process_details sadabs
_exptl_crystal_colour colourless
_exptl_crystal_density_diffrn 1.366
_exptl_crystal_density_method 'not measured'
_exptl_crystal_description block
_exptl_crystal_F_000 332
_exptl_crystal_size_max 0.0052
_exptl_crystal_size_mid 0.0031
_exptl_crystal_size_min 0.0016
_refine_diff_density_max 0.237
_refine_diff_density_min -0.229
_refine_diff_density_rms 0.053
_refine_ls_extinction_method none
_refine_ls_goodness_of_fit_ref 1.008
_refine_ls_hydrogen_treatment mixed
_refine_ls_matrix_type full
_refine_ls_number_parameters 210
_refine_ls_number_reflns 3070
_refine_ls_number_restraints 0
_refine_ls_restrained_S_all 1.008
_refine_ls_R_factor_all 0.0930
_refine_ls_R_factor_gt 0.0513
_refine_ls_shift/su_max 0.001
_refine_ls_shift/su_mean 0.000
_refine_ls_structure_factor_coef Fsqd
_refine_ls_weighting_details 'calc w=1/[\s^2^(Fo^2^)+(0.0382P)^2^+0.3132P] where P=(Fo^2^+2Fc^2^)/3'
_refine_ls_weighting_scheme calc
_refine_ls_wR_factor_gt 0.0945
_refine_ls_wR_factor_ref 0.1080
_reflns_number_gt 2071
_reflns_number_total 3070
_reflns_threshold_expression >2sigma(I)
_cod_data_source_file c3cc44533j.txt
_cod_data_source_block 3e
_cod_original_sg_symbol_H-M 'P-1   '
_cod_database_code 7109724

loop_
_symmetry_equiv_pos_as_xyz
'x, y, z'
'-x, -y, -z'

loop_
_atom_site_label
_atom_site_type_symbol
_atom_site_fract_x
_atom_site_fract_y
_atom_site_fract_z
_atom_site_U_iso_or_equiv
_atom_site_adp_type
_atom_site_occupancy
_atom_site_symmetry_multiplicity
_atom_site_calc_flag
_atom_site_refinement_flags
F1 F -0.0080(2) 0.11009(15) 0.92468(16) 0.0435(4) Uani 1 1 d .
O1 O 0.92961(19) 0.26613(14) 0.44680(15) 0.0189(4) Uani 1 1 d .
O2 O 0.8048(2) 0.08284(15) 0.52188(16) 0.0255(4) Uani 1 1 d .
O3 O 0.5365(2) 0.28558(14) 0.30799(14) 0.0220(4) Uani 1 1 d .
O4 O 0.6740(2) 0.49165(15) 0.42595(15) 0.0264(4) Uani 1 1 d .
N1 N 0.8372(3) 0.3946(2) 1.0372(2) 0.0281(5) Uani 1 1 d .
N2 N 0.9056(2) 0.48207(17) 0.69208(18) 0.0188(4) Uani 1 1 d .
H2A H 0.9621 0.5241 0.7731 0.023 Uiso 1 1 calc R
H2B H 0.9304 0.5098 0.6201 0.023 Uiso 1 1 calc R
C1 C 0.1393(3) 0.1289(2) 0.8807(2) 0.0240(6) Uani 1 1 d .
C2 C 0.2348(3) 0.0278(2) 0.8832(2) 0.0245(6) Uani 1 1 d .
H2 H 0.2027 -0.0518 0.9179 0.029 Uiso 1 1 calc R
C3 C 0.3811(3) 0.0476(2) 0.8326(2) 0.0196(5) Uani 1 1 d .
H3 H 0.4470 -0.0203 0.8325 0.024 Uiso 1 1 calc R
C4 C 0.4307(3) 0.1667(2) 0.7821(2) 0.0146(5) Uani 1 1 d .
C5 C 0.3318(3) 0.2675(2) 0.7863(2) 0.0186(5) Uani 1 1 d .
H5 H 0.3653 0.3490 0.7553 0.022 Uiso 1 1 calc R
C6 C 0.1857(3) 0.2498(2) 0.8351(2) 0.0224(5) Uani 1 1 d .
H6 H 0.1202 0.3179 0.8372 0.027 Uiso 1 1 calc R
C7 C 0.5830(3) 0.1842(2) 0.7184(2) 0.0163(5) Uani 1 1 d .
H7 H 0.6389 0.1047 0.7269 0.020 Uiso 1 1 calc R
C8 C 0.5278(3) 0.2020(2) 0.5645(2) 0.0147(5) Uani 1 1 d .
H8A H 0.4955 0.1141 0.5058 0.018 Uiso 1 1 calc R
H8B H 0.4292 0.2478 0.5471 0.018 Uiso 1 1 calc R
C9 C 0.6869(3) 0.2886(2) 0.5363(2) 0.0127(5) Uani 1 1 d .
C10 C 0.7786(3) 0.3732(2) 0.6780(2) 0.0142(5) Uani 1 1 d .
C11 C 0.7194(3) 0.3134(2) 0.7761(2) 0.0153(5) Uani 1 1 d .
C12 C 0.7855(3) 0.3590(2) 0.9202(2) 0.0182(5) Uani 1 1 d .
C13 C 0.6345(3) 0.3703(2) 0.4197(2) 0.0146(5) Uani 1 1 d .
C14 C 0.4759(3) 0.3471(2) 0.1862(2) 0.0281(6) Uani 1 1 d .
H14A H 0.4054 0.4112 0.2059 0.042 Uiso 1 1 calc R
H14B H 0.4079 0.2774 0.1118 0.042 Uiso 1 1 calc R
H14C H 0.5742 0.3935 0.1601 0.042 Uiso 1 1 calc R
C15 C 0.8121(3) 0.1984(2) 0.5010(2) 0.0158(5) Uani 1 1 d .
C16 C 1.0595(3) 0.1900(2) 0.4194(2) 0.0237(6) Uani 1 1 d .
H16A H 1.1188 0.1621 0.5033 0.036 Uiso 1 1 calc R
H16B H 1.1421 0.2467 0.3848 0.036 Uiso 1 1 calc R
H16C H 1.0034 0.1110 0.3519 0.036 Uiso 1 1 calc R

loop_
_atom_site_aniso_label
_atom_site_aniso_U_11
_atom_site_aniso_U_22
_atom_site_aniso_U_33
_atom_site_aniso_U_23
_atom_site_aniso_U_13
_atom_site_aniso_U_12
F1 0.0340(10) 0.0539(10) 0.0630(11) 0.0326(9) 0.0344(9) 0.0194(8)
O1 0.0160(9) 0.0184(8) 0.0264(9) 0.0069(7) 0.0095(7) 0.0065(7)
O2 0.0295(11) 0.0150(9) 0.0375(10) 0.0083(7) 0.0151(8) 0.0080(7)
O3 0.0284(10) 0.0190(8) 0.0141(8) 0.0030(7) -0.0029(7) 0.0039(7)
O4 0.0381(11) 0.0143(9) 0.0214(9) 0.0060(7) -0.0014(8) 0.0011(8)
N1 0.0237(13) 0.0357(12) 0.0197(11) 0.0005(9) 0.0046(9) -0.0053(10)
N2 0.0223(12) 0.0187(10) 0.0127(9) 0.0023(8) 0.0039(8) -0.0027(9)
C1 0.0178(14) 0.0350(14) 0.0238(13) 0.0118(11) 0.0107(11) 0.0055(11)
C2 0.0276(15) 0.0230(13) 0.0272(13) 0.0126(11) 0.0130(12) 0.0026(11)
C3 0.0215(14) 0.0188(12) 0.0181(11) 0.0042(10) 0.0042(10) 0.0036(10)
C4 0.0145(13) 0.0156(11) 0.0107(10) 0.0014(9) 0.0001(9) -0.0001(9)
C5 0.0212(14) 0.0184(12) 0.0163(11) 0.0050(9) 0.0044(10) 0.0032(10)
C6 0.0228(14) 0.0260(13) 0.0219(12) 0.0077(10) 0.0067(11) 0.0115(11)
C7 0.0158(13) 0.0148(11) 0.0181(11) 0.0051(9) 0.0033(10) 0.0026(10)
C8 0.0117(12) 0.0152(11) 0.0154(11) 0.0016(9) 0.0006(9) 0.0021(9)
C9 0.0111(12) 0.0122(10) 0.0139(10) 0.0028(9) 0.0014(9) 0.0015(9)
C10 0.0135(12) 0.0116(11) 0.0170(11) 0.0014(9) 0.0032(9) 0.0028(9)
C11 0.0128(12) 0.0181(11) 0.0146(11) 0.0023(9) 0.0027(10) 0.0037(9)
C12 0.0133(13) 0.0199(12) 0.0219(13) 0.0051(10) 0.0072(10) -0.0001(10)
C13 0.0114(12) 0.0172(12) 0.0164(11) 0.0013(9) 0.0062(9) 0.0034(9)
C14 0.0367(16) 0.0282(14) 0.0144(12) 0.0054(10) -0.0030(11) 0.0057(12)
C15 0.0152(13) 0.0168(12) 0.0134(11) 0.0020(9) 0.0004(10) 0.0024(10)
C16 0.0179(14) 0.0249(13) 0.0310(13) 0.0013(11) 0.0098(11) 0.0083(11)

loop_
_atom_type_symbol
_atom_type_description
_atom_type_scat_dispersion_real
_atom_type_scat_dispersion_imag
_atom_type_scat_source
C C 0.0033 0.0016 'International Tables Vol C Tables 4.2.6.8 and 6.1.1.4'
H H 0.0000 0.0000 'International Tables Vol C Tables 4.2.6.8 and 6.1.1.4'
N N 0.0061 0.0033 'International Tables Vol C Tables 4.2.6.8 and 6.1.1.4'
O O 0.0106 0.0060 'International Tables Vol C Tables 4.2.6.8 and 6.1.1.4'
F F 0.0171 0.0103 'International Tables Vol C Tables 4.2.6.8 and 6.1.1.4'

loop_
_geom_angle_atom_site_label_1
_geom_angle_atom_site_label_2
_geom_angle_atom_site_label_3
_geom_angle
C15 O1 C16 114.42(16)
C13 O3 C14 116.22(17)
F1 C1 C2 119.2(2)
F1 C1 C6 118.0(2)
C2 C1 C6 122.8(2)
C1 C2 C3 118.0(2)
C4 C3 C2 121.3(2)
C3 C4 C5 118.1(2)
C3 C4 C7 121.16(19)
C5 C4 C7 120.69(19)
C6 C5 C4 121.7(2)
C1 C6 C5 118.1(2)
C4 C7 C11 115.61(17)
C4 C7 C8 112.43(18)
C11 C7 C8 100.39(16)
C9 C8 C7 105.88(17)
C13 C9 C10 115.35(17)
C13 C9 C8 111.75(17)
C10 C9 C8 102.45(16)
C13 C9 C15 109.43(16)
C10 C9 C15 106.80(17)
C8 C9 C15 110.78(17)
N2 C10 C11 129.5(2)
N2 C10 C9 121.20(17)
C11 C10 C9 109.06(19)
C10 C11 C12 124.2(2)
C10 C11 C7 113.46(18)
C12 C11 C7 122.17(18)
N1 C12 C11 179.0(2)
O4 C13 O3 124.9(2)
O4 C13 C9 126.1(2)
O3 C13 C9 109.00(17)
O2 C15 O1 125.03(19)
O2 C15 C9 123.56(19)
O1 C15 C9 111.40(17)

loop_
_geom_bond_atom_site_label_1
_geom_bond_atom_site_label_2
_geom_bond_distance
F1 C1 1.357(3)
O1 C15 1.334(3)
O1 C16 1.452(2)
O2 C15 1.197(3)
O3 C13 1.331(3)
O3 C14 1.448(3)
O4 C13 1.201(2)
N1 C12 1.150(3)
N2 C10 1.342(3)
C1 C2 1.369(3)
C1 C6 1.372(3)
C2 C3 1.389(3)
C3 C4 1.388(3)
C4 C5 1.390(3)
C4 C7 1.511(3)
C5 C6 1.376(3)
C7 C11 1.519(3)
C7 C8 1.545(3)
C8 C9 1.534(3)
C9 C13 1.520(3)
C9 C10 1.531(3)
C9 C15 1.538(3)
C10 C11 1.352(3)
C11 C12 1.419(3)
